data_4069674
loop_
_publ_author_name
'Hayes, Paul G.'
'Waterman, Rory'
'Glaser, Paul B.'
'Tilley, T. Don'

_publ_section_title
;
 Synthesis, Structure, and Reactivity of Neutral Hydrogen-Substituted
 Ruthenium Silylene and Germylene Complexes
;
_journal_issue 17
_journal_name_full Organometallics
_journal_page_first 5082
_journal_paper_doi 10.1021/om900348m
_journal_volume 28
_journal_year 2009
_chemical_formula_sum 'C32 H57 Ge P Ru'
_chemical_formula_weight 646.41
_chemical_name_common Ru=GeHtrip
_chemical_name_systematic
; 
 ? 
;
_space_group_IT_number 14
_symmetry_cell_setting monoclinic
_symmetry_space_group_name_Hall '-P 2ybc'
_symmetry_space_group_name_H-M 'P 1 21/c 1'
_atom_sites_solution_hydrogens geom
_atom_sites_solution_primary direct
_atom_sites_solution_secondary difmap
_audit_creation_method SHELXL-97
_cell_angle_alpha 90.00
_cell_angle_beta 98.258(2)
_cell_angle_gamma 90.00
_cell_formula_units_Z 4
_cell_length_a 18.806(3)
_cell_length_b 9.1283(15)
_cell_length_c 19.516(3)
_cell_measurement_reflns_used 3407
_cell_measurement_temperature 145(2)
_cell_measurement_theta_max 24.38
_cell_measurement_theta_min 3.16
_cell_volume 3315.5(9)
_computing_cell_refinement 'Bruker SMART'
_computing_data_collection 'Bruker SMART'
_computing_data_reduction 'Bruker SAINT'
_computing_molecular_graphics 'Bruker SHELXTL'
_computing_publication_material 'Bruker SHELXTL'
_computing_structure_refinement 'SHELXL-97 (Sheldrick, 1997)'
_computing_structure_solution 'SHELXS-97 (Sheldrick, 1990)'
_diffrn_ambient_temperature 145(2)
_diffrn_measured_fraction_theta_full 0.994
_diffrn_measured_fraction_theta_max 0.994
_diffrn_measurement_device_type 'CCD area detector'
_diffrn_measurement_method 'phi and omega scans'
_diffrn_radiation_monochromator graphite
_diffrn_radiation_source 'fine-focus sealed tube'
_diffrn_radiation_type MoK\a
_diffrn_radiation_wavelength 0.71073
_diffrn_reflns_av_R_equivalents 0.0441
_diffrn_reflns_av_sigmaI/netI 0.0979
_diffrn_reflns_limit_h_max 16
_diffrn_reflns_limit_h_min -22
_diffrn_reflns_limit_k_max 9
_diffrn_reflns_limit_k_min -10
_diffrn_reflns_limit_l_max 22
_diffrn_reflns_limit_l_min -21
_diffrn_reflns_number 14541
_diffrn_reflns_theta_full 24.73
_diffrn_reflns_theta_max 24.73
_diffrn_reflns_theta_min 3.16
_exptl_absorpt_coefficient_mu 1.428
_exptl_absorpt_correction_T_max 0.8588
_exptl_absorpt_correction_T_min 0.8038
_exptl_absorpt_correction_type empirical
_exptl_absorpt_process_details 'SHELXL-97 (Sheldrick, 1997)'
_exptl_crystal_density_diffrn 1.295
_exptl_crystal_density_method 'not measured'
_exptl_crystal_F_000 1360
_exptl_crystal_size_max 0.16
_exptl_crystal_size_mid 0.14
_exptl_crystal_size_min 0.11
_refine_diff_density_max 0.527
_refine_diff_density_min -0.507
_refine_diff_density_rms 0.070
_refine_ls_extinction_method none
_refine_ls_goodness_of_fit_ref 0.801
_refine_ls_hydrogen_treatment mixed
_refine_ls_matrix_type full
_refine_ls_number_parameters 324
_refine_ls_number_reflns 5635
_refine_ls_number_restraints 0
_refine_ls_restrained_S_all 0.801
_refine_ls_R_factor_all 0.0633
_refine_ls_R_factor_gt 0.0325
_refine_ls_shift/su_max 0.040
_refine_ls_shift/su_mean 0.007
_refine_ls_structure_factor_coef Fsqd
_refine_ls_weighting_details 'calc w=1/[\s^2^(Fo^2^)+(0.0254P)^2^+0.0000P] where P=(Fo^2^+2Fc^2^)/3'
_refine_ls_weighting_scheme calc
_refine_ls_wR_factor_gt 0.0601
_refine_ls_wR_factor_ref 0.0635
_reflns_number_gt 3530
_reflns_number_total 5635
_reflns_threshold_expression >2sigma(I)
_cod_data_source_file om900348m_si_002.cif
_cod_data_source_block ph08m
_cod_depositor_comments
;
The following automatic conversions were performed:

'_symmetry_cell_setting' value 'Monoclinic' changed to 'monoclinic'
according to /home/saulius/struct/CIF-dictionaries/cif_core.dic
dictionary named 'cif_core.dic' version 2.4.2 from 2011-04-26.

Automatic conversion script
Id: cif_fix_values 1715 2011-07-08 13:25:40Z adriana 
;
_cod_original_sg_symbol_H-M P2(1)/c
_cod_database_code 4069674

loop_
_symmetry_equiv_pos_as_xyz
'x, y, z'
'-x, y+1/2, -z+1/2'
'-x, -y, -z'
'x, -y-1/2, z-1/2'

loop_
_atom_site_label
_atom_site_type_symbol
_atom_site_fract_x
_atom_site_fract_y
_atom_site_fract_z
_atom_site_U_iso_or_equiv
_atom_site_adp_type
_atom_site_occupancy
_atom_site_symmetry_multiplicity
_atom_site_calc_flag
_atom_site_refinement_flags
Ru Ru 0.329570(18) 0.94977(3) 0.096078(16) 0.02545(10) Uani 1 1 d .
Ge Ge 0.21052(2) 1.00971(4) 0.079586(19) 0.02529(12) Uani 1 1 d .
P P 0.33512(6) 0.93214(11) 0.21283(5) 0.0267(3) Uani 1 1 d .
C31 C 0.2800(2) 1.0608(4) 0.25762(18) 0.0317(10) Uani 1 1 d .
H31A H 0.2293 1.0502 0.2343 0.038 Uiso 1 1 calc R
C62 C 0.11547(19) 1.0191(4) -0.05465(17) 0.0237(9) Uani 1 1 d .
C41 C 0.3127(2) 0.7522(4) 0.2478(2) 0.0340(11) Uani 1 1 d .
H41A H 0.3246 0.7568 0.2993 0.041 Uiso 1 1 calc R
C33 C 0.2786(2) 1.0333(4) 0.33468(18) 0.0516(13) Uani 1 1 d .
H33A H 0.2479 1.1065 0.3526 0.077 Uiso 1 1 calc R
H33B H 0.3275 1.0408 0.3598 0.077 Uiso 1 1 calc R
H33C H 0.2596 0.9351 0.3411 0.077 Uiso 1 1 calc R
C621 C 0.1140(2) 0.8527(4) -0.04886(18) 0.0274(10) Uani 1 1 d .
H62A H 0.1569 0.8228 -0.0154 0.033 Uiso 1 1 calc R
C43 C 0.2334(2) 0.7142(4) 0.2304(2) 0.0434(12) Uani 1 1 d .
H43A H 0.2245 0.6187 0.2504 0.065 Uiso 1 1 calc R
H43B H 0.2201 0.7101 0.1800 0.065 Uiso 1 1 calc R
H43C H 0.2046 0.7893 0.2495 0.065 Uiso 1 1 calc R
C663 C 0.1362(2) 1.3622(5) 0.1095(2) 0.0559(14) Uani 1 1 d .
H66A H 0.1601 1.4200 0.1484 0.084 Uiso 1 1 calc R
H66B H 0.1257 1.2640 0.1256 0.084 Uiso 1 1 calc R
H66C H 0.0912 1.4104 0.0900 0.084 Uiso 1 1 calc R
C623 C 0.0474(2) 0.8043(4) -0.0186(2) 0.0459(12) Uani 1 1 d .
H62B H 0.0450 0.8574 0.0246 0.069 Uiso 1 1 calc R
H62C H 0.0501 0.6988 -0.0092 0.069 Uiso 1 1 calc R
H62D H 0.0044 0.8256 -0.0517 0.069 Uiso 1 1 calc R
C61 C 0.15264(19) 1.1034(4) -0.00095(17) 0.0218(9) Uani 1 1 d .
C2 C 0.4239(2) 0.9609(4) 0.26459(19) 0.0404(11) Uani 1 1 d .
H2A H 0.4199 0.9508 0.3139 0.061 Uiso 1 1 calc R
H2B H 0.4413 1.0594 0.2558 0.061 Uiso 1 1 calc R
H2C H 0.4578 0.8879 0.2517 0.061 Uiso 1 1 calc R
C53 C 0.3548(2) 0.9729(5) -0.01148(19) 0.0413(11) Uani 1 1 d .
C661 C 0.1856(2) 1.3502(4) 0.0537(2) 0.0380(11) Uani 1 1 d .
H66D H 0.2299 1.2969 0.0746 0.046 Uiso 1 1 calc R
C662 C 0.2086(2) 1.5023(4) 0.0327(2) 0.0568(14) Uani 1 1 d .
H66E H 0.2317 1.5547 0.0738 0.085 Uiso 1 1 calc R
H66F H 0.1663 1.5572 0.0115 0.085 Uiso 1 1 calc R
H66G H 0.2427 1.4926 -0.0007 0.085 Uiso 1 1 calc R
C622 C 0.1186(2) 0.7737(4) -0.1171(2) 0.0499(13) Uani 1 1 d .
H62E H 0.1622 0.8050 -0.1353 0.075 Uiso 1 1 calc R
H62F H 0.0763 0.7978 -0.1506 0.075 Uiso 1 1 calc R
H62G H 0.1204 0.6677 -0.1092 0.075 Uiso 1 1 calc R
C32 C 0.3018(2) 1.2192(4) 0.2459(2) 0.0474(13) Uani 1 1 d .
H32A H 0.2723 1.2857 0.2694 0.071 Uiso 1 1 calc R
H32B H 0.2945 1.2404 0.1961 0.071 Uiso 1 1 calc R
H32C H 0.3526 1.2329 0.2645 0.071 Uiso 1 1 calc R
C63 C 0.0780(2) 1.0880(4) -0.11255(19) 0.0323(10) Uani 1 1 d .
H63A H 0.0539 1.0297 -0.1490 0.039 Uiso 1 1 calc R
C66 C 0.1491(2) 1.2571(4) -0.0064(2) 0.0285(10) Uani 1 1 d .
C54 C 0.3801(3) 1.1006(4) 0.0253(2) 0.0420(12) Uani 1 1 d .
C64 C 0.0750(2) 1.2395(5) -0.1183(2) 0.0383(11) Uani 1 1 d .
C55 C 0.4325(2) 1.0601(6) 0.0800(2) 0.0475(12) Uani 1 1 d .
C42 C 0.3582(2) 0.6304(4) 0.2222(2) 0.0518(13) Uani 1 1 d .
H42A H 0.3460 0.5366 0.2421 0.078 Uiso 1 1 calc R
H42B H 0.4092 0.6515 0.2366 0.078 Uiso 1 1 calc R
H42C H 0.3484 0.6249 0.1716 0.078 Uiso 1 1 calc R
C51 C 0.4422(2) 0.9068(6) 0.0761(3) 0.0534(14) Uani 1 1 d .
C641 C 0.0342(3) 1.3139(6) -0.1817(2) 0.0651(16) Uani 1 1 d .
H64G H 0.0451 1.4130 -0.1609 0.078 Uiso 1 1 calc R
C52 C 0.3943(3) 0.8537(5) 0.0215(3) 0.0494(13) Uani 1 1 d .
C65 C 0.1108(2) 1.3206(4) -0.0646(2) 0.0384(12) Uani 1 1 d .
H65A H 0.1091 1.4244 -0.0677 0.046 Uiso 1 1 calc R
C59 C 0.3574(3) 1.2558(5) 0.0060(3) 0.101(2) Uani 1 1 d .
H59A H 0.3895 1.2969 -0.0244 0.151 Uiso 1 1 calc R
H59B H 0.3599 1.3154 0.0480 0.151 Uiso 1 1 calc R
H59C H 0.3080 1.2557 -0.0182 0.151 Uiso 1 1 calc R
C58 C 0.3044(3) 0.9695(7) -0.0782(2) 0.099(2) Uani 1 1 d .
H58A H 0.3315 0.9841 -0.1169 0.148 Uiso 1 1 calc R
H58B H 0.2687 1.0477 -0.0782 0.148 Uiso 1 1 calc R
H58C H 0.2800 0.8745 -0.0831 0.148 Uiso 1 1 calc R
C510 C 0.4790(3) 1.1672(7) 0.1259(3) 0.118(3) Uani 1 1 d .
H51A H 0.5209 1.1937 0.1040 0.178 Uiso 1 1 calc R
H51B H 0.4950 1.1217 0.1710 0.178 Uiso 1 1 calc R
H51C H 0.4511 1.2556 0.1324 0.178 Uiso 1 1 calc R
C57 C 0.3890(4) 0.6966(5) -0.0035(3) 0.131(3) Uani 1 1 d .
H57A H 0.4216 0.6817 -0.0378 0.197 Uiso 1 1 calc R
H57B H 0.3396 0.6758 -0.0247 0.197 Uiso 1 1 calc R
H57C H 0.4025 0.6306 0.0359 0.197 Uiso 1 1 calc R
C56 C 0.5028(3) 0.8228(7) 0.1188(3) 0.129(3) Uani 1 1 d .
H56A H 0.5456 0.8255 0.0955 0.193 Uiso 1 1 calc R
H56B H 0.4881 0.7208 0.1238 0.193 Uiso 1 1 calc R
H56C H 0.5139 0.8678 0.1647 0.193 Uiso 1 1 calc R
C642 C 0.0774(3) 1.3431(6) -0.2352(2) 0.089(2) Uani 1 1 d .
H64A H 0.0477 1.3893 -0.2747 0.133 Uiso 1 1 calc R
H64B H 0.0970 1.2509 -0.2501 0.133 Uiso 1 1 calc R
H64C H 0.1169 1.4090 -0.2173 0.133 Uiso 1 1 calc R
C643 C -0.0371(3) 1.3341(8) -0.1820(3) 0.149(4) Uani 1 1 d .
H64D H -0.0574 1.3846 -0.2246 0.224 Uiso 1 1 calc R
H64E H -0.0449 1.3934 -0.1418 0.224 Uiso 1 1 calc R
H64F H -0.0606 1.2388 -0.1796 0.224 Uiso 1 1 calc R
H1 H 0.1450(14) 0.962(3) 0.1231(13) 0.011(8) Uiso 1 1 d .
H2 H 0.2915(15) 0.795(3) 0.0973(14) 0.020(9) Uiso 1 1 d .

loop_
_atom_site_aniso_label
_atom_site_aniso_U_11
_atom_site_aniso_U_22
_atom_site_aniso_U_33
_atom_site_aniso_U_23
_atom_site_aniso_U_13
_atom_site_aniso_U_12
Ru 0.0245(2) 0.03091(19) 0.02094(18) 0.00192(15) 0.00342(14) -0.00218(16)
Ge 0.0245(3) 0.0322(3) 0.0187(2) 0.00269(18) 0.00138(18) -0.0015(2)
P 0.0287(7) 0.0281(6) 0.0217(6) 0.0034(5) -0.0014(5) -0.0025(5)
C31 0.036(3) 0.038(2) 0.020(2) -0.0028(18) 0.0004(19) 0.000(2)
C62 0.018(2) 0.032(2) 0.022(2) 0.0021(17) 0.0046(17) -0.0034(18)
C41 0.046(3) 0.034(3) 0.021(2) 0.0082(18) 0.002(2) -0.006(2)
C33 0.074(4) 0.058(3) 0.024(2) -0.008(2) 0.011(2) 0.001(3)
C621 0.030(3) 0.034(3) 0.018(2) -0.0027(17) 0.0007(19) -0.0029(19)
C43 0.062(4) 0.035(3) 0.035(3) 0.003(2) 0.014(2) -0.016(2)
C663 0.067(4) 0.054(3) 0.047(3) -0.018(2) 0.010(3) -0.011(3)
C623 0.045(3) 0.033(3) 0.063(3) 0.004(2) 0.018(3) -0.008(2)
C61 0.018(2) 0.029(2) 0.020(2) 0.0051(16) 0.0062(17) -0.0021(18)
C2 0.037(3) 0.047(3) 0.033(3) 0.004(2) -0.007(2) -0.005(2)
C53 0.035(3) 0.073(4) 0.019(2) 0.002(2) 0.016(2) -0.007(3)
C661 0.036(3) 0.026(3) 0.049(3) -0.001(2) -0.005(2) -0.003(2)
C662 0.057(4) 0.028(3) 0.082(4) -0.003(2) 0.001(3) -0.007(2)
C622 0.068(4) 0.044(3) 0.037(3) -0.014(2) 0.009(3) -0.012(3)
C32 0.063(4) 0.030(3) 0.047(3) -0.008(2) -0.001(3) 0.002(2)
C63 0.022(3) 0.052(3) 0.022(2) 0.0028(19) 0.0015(19) -0.007(2)
C66 0.023(3) 0.031(2) 0.033(3) 0.0076(18) 0.007(2) -0.0016(19)
C54 0.056(3) 0.038(3) 0.040(3) 0.011(2) 0.031(3) 0.000(2)
C64 0.021(3) 0.054(3) 0.038(3) 0.026(2) -0.002(2) -0.002(2)
C55 0.040(3) 0.071(4) 0.035(3) -0.005(3) 0.016(2) -0.027(3)
C42 0.065(4) 0.031(3) 0.058(3) 0.014(2) 0.001(3) 0.004(2)
C51 0.027(3) 0.080(4) 0.058(4) 0.027(3) 0.022(3) 0.016(3)
C641 0.044(4) 0.089(4) 0.057(4) 0.051(3) -0.010(3) -0.006(3)
C52 0.063(4) 0.034(3) 0.063(4) -0.008(2) 0.049(3) -0.009(3)
C65 0.028(3) 0.030(2) 0.057(3) 0.020(2) 0.004(2) 0.000(2)
C59 0.154(6) 0.063(4) 0.111(5) 0.050(3) 0.109(4) 0.040(4)
C58 0.051(4) 0.224(7) 0.023(3) -0.007(4) 0.012(3) -0.019(4)
C510 0.108(6) 0.193(7) 0.062(4) -0.034(4) 0.038(4) -0.115(5)
C57 0.198(8) 0.054(4) 0.182(7) -0.044(4) 0.167(6) -0.032(4)
C56 0.059(4) 0.218(8) 0.120(6) 0.101(5) 0.051(4) 0.089(5)
C642 0.067(4) 0.155(6) 0.046(3) 0.052(3) 0.013(3) 0.051(4)
C643 0.076(5) 0.327(10) 0.049(4) 0.087(5) 0.028(4) 0.123(6)

loop_
_atom_type_symbol
_atom_type_description
_atom_type_scat_dispersion_real
_atom_type_scat_dispersion_imag
_atom_type_scat_source
C C 0.0033 0.0016 'International Tables Vol C Tables 4.2.6.8 and 6.1.1.4'
H H 0.0000 0.0000 'International Tables Vol C Tables 4.2.6.8 and 6.1.1.4'
P P 0.1023 0.0942 'International Tables Vol C Tables 4.2.6.8 and 6.1.1.4'
Ge Ge 0.1547 1.8001 'International Tables Vol C Tables 4.2.6.8 and 6.1.1.4'
Ru Ru -1.2594 0.8363 'International Tables Vol C Tables 4.2.6.8 and 6.1.1.4'

loop_
_geom_angle_atom_site_label_1
_geom_angle_atom_site_label_2
_geom_angle_atom_site_label_3
_geom_angle
C52 Ru C53 37.31(15)
C52 Ru C51 36.15(16)
C53 Ru C51 61.24(16)
C52 Ru C55 61.19(16)
C53 Ru C55 61.38(15)
C51 Ru C55 36.76(16)
C52 Ru C54 61.19(15)
C53 Ru C54 36.79(14)
C51 Ru C54 60.59(16)
C55 Ru C54 36.15(14)
C52 Ru P 133.05(15)
C53 Ru P 165.16(11)
C51 Ru P 104.67(13)
C55 Ru P 104.81(11)
C54 Ru P 134.04(13)
C52 Ru Ge 128.65(15)
C53 Ru Ge 100.46(11)
C51 Ru Ge 161.70(12)
C55 Ru Ge 136.16(14)
C54 Ru Ge 104.96(12)
P Ru Ge 93.51(3)
C61 Ge Ru 129.34(10)
C2 P C41 99.25(18)
C2 P C31 100.03(18)
C41 P C31 102.43(18)
C2 P Ru 116.59(14)
C41 P Ru 116.90(13)
C31 P Ru 118.48(12)
C32 C31 C33 110.2(3)
C32 C31 P 110.2(3)
C33 C31 P 116.5(3)
C63 C62 C61 119.9(3)
C63 C62 C621 119.8(3)
C61 C62 C621 120.3(3)
C43 C41 C42 109.7(3)
C43 C41 P 112.8(3)
C42 C41 P 111.0(3)
C623 C621 C62 110.0(3)
C623 C621 C622 110.7(3)
C62 C621 C622 113.7(3)
C62 C61 C66 118.5(3)
C62 C61 Ge 121.0(3)
C66 C61 Ge 120.5(3)
C54 C53 C52 106.6(4)
C54 C53 C58 125.7(5)
C52 C53 C58 127.1(5)
C54 C53 Ru 72.6(2)
C52 C53 Ru 70.6(2)
C58 C53 Ru 128.6(3)
C662 C661 C66 114.4(3)
C662 C661 C663 110.5(3)
C66 C661 C663 109.5(3)
C64 C63 C62 121.7(4)
C65 C66 C61 119.6(4)
C65 C66 C661 121.4(3)
C61 C66 C661 119.0(3)
C55 C54 C53 108.6(4)
C55 C54 C59 125.6(5)
C53 C54 C59 125.7(5)
C55 C54 Ru 71.5(2)
C53 C54 Ru 70.6(2)
C59 C54 Ru 126.6(3)
C65 C64 C63 117.6(4)
C65 C64 C641 120.9(4)
C63 C64 C641 121.4(4)
C54 C55 C51 107.7(4)
C54 C55 C510 124.4(5)
C51 C55 C510 127.0(5)
C54 C55 Ru 72.3(2)
C51 C55 Ru 71.6(2)
C510 C55 Ru 130.0(3)
C52 C51 C55 108.2(4)
C52 C51 C56 127.0(6)
C55 C51 C56 124.2(5)
C52 C51 Ru 70.5(3)
C55 C51 Ru 71.7(3)
C56 C51 Ru 130.2(3)
C643 C641 C642 129.4(4)
C643 C641 C64 116.7(4)
C642 C641 C64 113.7(4)
C51 C52 C53 108.8(4)
C51 C52 C57 125.9(5)
C53 C52 C57 125.1(5)
C51 C52 Ru 73.3(3)
C53 C52 Ru 72.1(2)
C57 C52 Ru 124.9(3)
C64 C65 C66 122.7(4)

loop_
_geom_bond_atom_site_label_1
_geom_bond_atom_site_label_2
_geom_bond_distance
Ru C52 2.208(4)
Ru C53 2.228(4)
Ru C51 2.243(4)
Ru C55 2.244(4)
Ru C54 2.255(4)
Ru P 2.2716(11)
Ru Ge 2.2821(6)
Ge C61 1.974(3)
P C2 1.842(4)
P C41 1.850(4)
P C31 1.865(4)
C31 C32 1.529(5)
C31 C33 1.529(5)
C62 C63 1.393(4)
C62 C61 1.403(4)
C62 C621 1.524(5)
C41 C43 1.522(5)
C41 C42 1.529(5)
C621 C623 1.524(5)
C621 C622 1.528(5)
C663 C661 1.533(5)
C61 C66 1.407(5)
C53 C54 1.415(5)
C53 C52 1.419(6)
C53 C58 1.496(5)
C661 C662 1.528(5)
C661 C66 1.529(5)
C63 C64 1.389(5)
C66 C65 1.382(5)
C54 C55 1.396(6)
C54 C59 1.512(5)
C64 C65 1.377(5)
C64 C641 1.519(5)
C55 C51 1.415(6)
C55 C510 1.516(6)
C51 C52 1.381(6)
C51 C56 1.519(6)
C641 C643 1.352(6)
C641 C642 1.438(6)
C52 C57 1.514(6)

loop_
_geom_torsion_atom_site_label_1
_geom_torsion_atom_site_label_2
_geom_torsion_atom_site_label_3
_geom_torsion_atom_site_label_4
_geom_torsion
C52 Ru Ge C61 -41.1(2)
C53 Ru Ge C61 -13.68(18)
C51 Ru Ge C61 -12.1(5)
C55 Ru Ge C61 45.6(2)
C54 Ru Ge C61 23.79(18)
P Ru Ge C61 161.30(13)
C52 Ru P C2 48.9(2)
C53 Ru P C2 5.3(5)
C51 Ru P C2 22.8(2)
C55 Ru P C2 -15.3(2)
C54 Ru P C2 -40.3(2)
Ge Ru P C2 -155.06(14)
C52 Ru P C41 -68.2(2)
C53 Ru P C41 -111.8(5)
C51 Ru P C41 -94.3(2)
C55 Ru P C41 -132.4(2)
C54 Ru P C41 -157.4(2)
Ge Ru P C41 87.85(16)
C52 Ru P C31 168.5(2)
C53 Ru P C31 124.9(5)
C51 Ru P C31 142.3(2)
C55 Ru P C31 104.3(2)
C54 Ru P C31 79.3(2)
Ge Ru P C31 -35.51(15)
C2 P C31 C32 67.4(3)
C41 P C31 C32 169.3(3)
Ru P C31 C32 -60.4(3)
C2 P C31 C33 -59.1(3)
C41 P C31 C33 42.8(3)
Ru P C31 C33 173.1(2)
C2 P C41 C43 164.1(3)
C31 P C41 C43 61.6(3)
Ru P C41 C43 -69.7(3)
C2 P C41 C42 -72.3(3)
C31 P C41 C42 -174.8(3)
Ru P C41 C42 53.9(3)
C63 C62 C621 C623 -84.8(4)
C61 C62 C621 C623 93.2(4)
C63 C62 C621 C622 40.0(5)
C61 C62 C621 C622 -141.9(4)
C63 C62 C61 C66 1.8(5)
C621 C62 C61 C66 -176.2(3)
C63 C62 C61 Ge -176.8(3)
C621 C62 C61 Ge 5.2(5)
Ru Ge C61 C62 91.8(3)
Ru Ge C61 C66 -86.8(3)
C52 Ru C53 C54 -115.3(4)
C51 Ru C53 C54 -78.4(3)
C55 Ru C53 C54 -36.2(3)
P Ru C53 C54 -59.0(6)
Ge Ru C53 C54 101.0(2)
C51 Ru C53 C52 36.9(3)
C55 Ru C53 C52 79.1(3)
C54 Ru C53 C52 115.3(4)
P Ru C53 C52 56.3(6)
Ge Ru C53 C52 -143.7(3)
C52 Ru C53 C58 122.5(6)
C51 Ru C53 C58 159.5(5)
C55 Ru C53 C58 -158.4(5)
C54 Ru C53 C58 -122.2(6)
P Ru C53 C58 178.8(4)
Ge Ru C53 C58 -21.1(5)
C61 C62 C63 C64 -1.3(6)
C621 C62 C63 C64 176.8(3)
C62 C61 C66 C65 -1.4(6)
Ge C61 C66 C65 177.2(3)
C62 C61 C66 C661 176.4(4)
Ge C61 C66 C661 -5.0(5)
C662 C661 C66 C65 -28.7(6)
C663 C661 C66 C65 95.9(5)
C662 C661 C66 C61 153.6(4)
C663 C661 C66 C61 -81.8(4)
C52 C53 C54 C55 -1.1(5)
C58 C53 C54 C55 -172.8(4)
Ru C53 C54 C55 61.7(3)
C52 C53 C54 C59 175.5(4)
C58 C53 C54 C59 3.8(7)
Ru C53 C54 C59 -121.7(4)
C52 C53 C54 Ru -62.8(3)
C58 C53 C54 Ru 125.5(4)
C52 Ru C54 C55 -79.7(3)
C53 Ru C54 C55 -118.4(4)
C51 Ru C54 C55 -38.1(3)
P Ru C54 C55 43.8(3)
Ge Ru C54 C55 154.1(3)
C52 Ru C54 C53 38.7(3)
C51 Ru C54 C53 80.3(3)
C55 Ru C54 C53 118.4(4)
P Ru C54 C53 162.2(2)
Ge Ru C54 C53 -87.5(2)
C52 Ru C54 C59 159.3(5)
C53 Ru C54 C59 120.6(6)
C51 Ru C54 C59 -159.1(5)
C55 Ru C54 C59 -121.1(6)
P Ru C54 C59 -77.2(5)
Ge Ru C54 C59 33.1(5)
C62 C63 C64 C65 0.2(6)
C62 C63 C64 C641 179.8(4)
C53 C54 C55 C51 2.2(5)
C59 C54 C55 C51 -174.4(4)
Ru C54 C55 C51 63.3(3)
C53 C54 C55 C510 172.0(4)
C59 C54 C55 C510 -4.6(7)
Ru C54 C55 C510 -126.8(5)
C53 C54 C55 Ru -61.1(3)
C59 C54 C55 Ru 122.3(4)
C52 Ru C55 C54 79.7(3)
C53 Ru C55 C54 36.9(2)
C51 Ru C55 C54 116.2(4)
P Ru C55 C54 -149.0(2)
Ge Ru C55 C54 -37.5(3)
C52 Ru C55 C51 -36.5(3)
C53 Ru C55 C51 -79.3(3)
C54 Ru C55 C51 -116.2(4)
P Ru C55 C51 94.8(3)
Ge Ru C55 C51 -153.7(2)
C52 Ru C55 C510 -159.8(6)
C53 Ru C55 C510 157.4(6)
C51 Ru C55 C510 -123.3(7)
C54 Ru C55 C510 120.5(7)
P Ru C55 C510 -28.5(5)
Ge Ru C55 C510 83.0(5)
C54 C55 C51 C52 -2.4(5)
C510 C55 C51 C52 -171.9(4)
Ru C55 C51 C52 61.4(3)
C54 C55 C51 C56 169.5(4)
C510 C55 C51 C56 0.0(7)
Ru C55 C51 C56 -126.7(5)
C54 C55 C51 Ru -63.8(3)
C510 C55 C51 Ru 126.7(5)
C53 Ru C51 C52 -38.1(2)
C55 Ru C51 C52 -117.8(4)
C54 Ru C51 C52 -80.4(3)
P Ru C51 C52 146.9(3)
Ge Ru C51 C52 -39.9(6)
C52 Ru C51 C55 117.8(4)
C53 Ru C51 C55 79.7(3)
C54 Ru C51 C55 37.4(2)
P Ru C51 C55 -95.2(3)
Ge Ru C51 C55 77.9(6)
C52 Ru C51 C56 -122.4(7)
C53 Ru C51 C56 -160.5(7)
C55 Ru C51 C56 119.7(7)
C54 Ru C51 C56 157.1(7)
P Ru C51 C56 24.5(6)
Ge Ru C51 C56 -162.4(4)
C65 C64 C641 C643 -95.7(7)
C63 C64 C641 C643 84.8(7)
C65 C64 C641 C642 88.6(6)
C63 C64 C641 C642 -90.9(6)
C55 C51 C52 C53 1.7(5)
C56 C51 C52 C53 -169.9(4)
Ru C51 C52 C53 63.8(3)
C55 C51 C52 C57 176.5(4)
C56 C51 C52 C57 4.9(8)
Ru C51 C52 C57 -121.4(5)
C55 C51 C52 Ru -62.1(3)
C56 C51 C52 Ru 126.3(5)
C54 C53 C52 C51 -0.4(5)
C58 C53 C52 C51 171.1(4)
Ru C53 C52 C51 -64.6(3)
C54 C53 C52 C57 -175.2(4)
C58 C53 C52 C57 -3.7(7)
Ru C53 C52 C57 120.5(4)
C54 C53 C52 Ru 64.2(3)
C58 C53 C52 Ru -124.3(4)
C53 Ru C52 C51 116.8(4)
C55 Ru C52 C51 37.2(3)
C54 Ru C52 C51 78.6(3)
P Ru C52 C51 -46.3(3)
Ge Ru C52 C51 165.0(2)
C51 Ru C52 C53 -116.8(4)
C55 Ru C52 C53 -79.6(3)
C54 Ru C52 C53 -38.2(2)
P Ru C52 C53 -163.0(2)
Ge Ru C52 C53 48.3(3)
C53 Ru C52 C57 -120.8(7)
C51 Ru C52 C57 122.5(7)
C55 Ru C52 C57 159.6(6)
C54 Ru C52 C57 -158.9(6)
P Ru C52 C57 76.2(6)
Ge Ru C52 C57 -72.5(5)
C63 C64 C65 C66 0.2(7)
C641 C64 C65 C66 -179.4(4)
C61 C66 C65 C64 0.3(6)
C661 C66 C65 C64 -177.3(4)
